data_4331232
loop_
_publ_author_name
'Deepak Dange'
'Jiaye Li'
'Christian Schenk'
'Hansgeorg Schn\"ockel'
'Cameron Jones'

_publ_section_title
;
 Monomeric Group 13 Metal(I) Amides: Enforcing One-Coordination Through
 Extreme Ligand Steric Bulk
;
_journal_name_full 'Inorganic Chemistry'
_journal_page_first 13050
_journal_page_last 13059
_journal_paper_doi 10.1021/ic3022613
_journal_volume 51
_journal_year 2012
_chemical_formula_sum 'C36 H36 Ga N Si'
_chemical_formula_weight 580.47
_chemical_name_systematic
; 
 ? 
;
_space_group_IT_number 2
_symmetry_cell_setting triclinic
_symmetry_space_group_name_Hall '-P 1'
_symmetry_space_group_name_H-M 'P -1'
_atom_sites_solution_hydrogens geom
_atom_sites_solution_primary direct
_atom_sites_solution_secondary difmap
_audit_creation_method SHELXL-97
_cell_angle_alpha 90.098(4)
_cell_angle_beta 107.111(4)
_cell_angle_gamma 92.642(3)
_cell_formula_units_Z 2
_cell_length_a 9.9435(5)
_cell_length_b 10.4360(4)
_cell_length_c 15.0534(8)
_cell_measurement_temperature 123(2)
_cell_volume 1491.18(13)
_computing_structure_refinement 'SHELXL-97 (Sheldrick, 1997)'
_computing_structure_solution 'SHELXS-97 (Sheldrick, 1990)'
_diffrn_ambient_temperature 123(2)
_diffrn_measured_fraction_theta_full 0.991
_diffrn_measured_fraction_theta_max 0.991
_diffrn_measurement_device_type 'Oxford Gemini Ultra'
_diffrn_radiation_monochromator graphite
_diffrn_radiation_source 'Enhance (Mo) x-ray Source'
_diffrn_radiation_type MoK\a
_diffrn_radiation_wavelength 0.71073
_diffrn_reflns_av_R_equivalents 0.0260
_diffrn_reflns_av_sigmaI/netI 0.0517
_diffrn_reflns_limit_h_max 9
_diffrn_reflns_limit_h_min -12
_diffrn_reflns_limit_k_max 13
_diffrn_reflns_limit_k_min -13
_diffrn_reflns_limit_l_max 19
_diffrn_reflns_limit_l_min -16
_diffrn_reflns_number 10601
_diffrn_reflns_theta_full 27.00
_diffrn_reflns_theta_max 27.00
_diffrn_reflns_theta_min 2.97
_exptl_absorpt_coefficient_mu 0.988
_exptl_absorpt_correction_T_max 0.866
_exptl_absorpt_correction_T_min 0.820
_exptl_absorpt_correction_type multi-scan
_exptl_absorpt_process_details 'SCALE3 ABSPACK'
_exptl_crystal_colour colorless
_exptl_crystal_density_diffrn 1.293
_exptl_crystal_description block
_exptl_crystal_F_000 608
_exptl_crystal_size_max 0.20
_exptl_crystal_size_mid 0.18
_exptl_crystal_size_min 0.15
_refine_diff_density_max 0.462
_refine_diff_density_min -0.660
_refine_diff_density_rms 0.074
_refine_ls_extinction_method none
_refine_ls_goodness_of_fit_ref 1.049
_refine_ls_hydrogen_treatment constr
_refine_ls_matrix_type full
_refine_ls_number_parameters 356
_refine_ls_number_reflns 6455
_refine_ls_number_restraints 0
_refine_ls_restrained_S_all 1.049
_refine_ls_R_factor_all 0.0566
_refine_ls_R_factor_gt 0.0418
_refine_ls_shift/su_max 0.001
_refine_ls_shift/su_mean 0.000
_refine_ls_structure_factor_coef Fsqd
_refine_ls_weighting_details 'calc w=1/[\s^2^(Fo^2^)+(0.0380P)^2^+1.3804P] where P=(Fo^2^+2Fc^2^)/3'
_refine_ls_weighting_scheme calc
_refine_ls_wR_factor_gt 0.0984
_refine_ls_wR_factor_ref 0.1073
_reflns_number_gt 5287
_reflns_number_total 6455
_reflns_threshold_expression >2sigma(I)
_cod_data_source_file ic3022613_si_002_01.cif
_cod_data_source_block compound4
_cod_original_cell_volume 1491.17(12)
_cod_database_code 4331232

loop_
_symmetry_equiv_pos_as_xyz
'x, y, z'
'-x, -y, -z'

loop_
_atom_site_label
_atom_site_type_symbol
_atom_site_fract_x
_atom_site_fract_y
_atom_site_fract_z
_atom_site_U_iso_or_equiv
_atom_site_adp_type
_atom_site_occupancy
_atom_site_symmetry_multiplicity
_atom_site_calc_flag
_atom_site_refinement_flags
Ga1 Ga 0.07219(3) 0.89341(3) 0.18387(2) 0.02749(10) Uani 1 1 d .
Si1 Si -0.05373(7) 0.64187(6) 0.26093(5) 0.01768(15) Uani 1 1 d .
N1 N 0.0915(2) 0.73501(18) 0.25461(13) 0.0161(4) Uani 1 1 d .
C1 C 0.2310(2) 0.7037(2) 0.30487(16) 0.0140(5) Uani 1 1 d .
C2 C 0.3106(2) 0.6259(2) 0.26438(16) 0.0146(5) Uani 1 1 d .
C3 C 0.4460(2) 0.5957(2) 0.31536(16) 0.0166(5) Uani 1 1 d .
H3 H 0.4967 0.5399 0.2885 0.020 Uiso 1 1 calc R
C4 C 0.5091(2) 0.6450(2) 0.40452(17) 0.0173(5) Uani 1 1 d .
C5 C 0.4322(2) 0.7254(2) 0.44267(16) 0.0170(5) Uani 1 1 d .
H5 H 0.4750 0.7618 0.5028 0.020 Uiso 1 1 calc R
C6 C 0.2945(2) 0.7543(2) 0.39541(16) 0.0151(5) Uani 1 1 d .
C7 C 0.6566(3) 0.6122(3) 0.45949(18) 0.0245(6) Uani 1 1 d .
H7A H 0.6520 0.5513 0.5081 0.037 Uiso 1 1 calc R
H7B H 0.7101 0.6905 0.4881 0.037 Uiso 1 1 calc R
H7C H 0.7034 0.5735 0.4178 0.037 Uiso 1 1 calc R
C8 C 0.2481(2) 0.5892(2) 0.16177(16) 0.0145(5) Uani 1 1 d .
H8 H 0.1455 0.5685 0.1520 0.017 Uiso 1 1 calc R
C9 C 0.3063(2) 0.4714(2) 0.12777(15) 0.0152(5) Uani 1 1 d .
C10 C 0.2248(3) 0.3572(2) 0.11094(17) 0.0191(5) Uani 1 1 d .
H10 H 0.1380 0.3522 0.1255 0.023 Uiso 1 1 calc R
C11 C 0.2673(3) 0.2501(2) 0.07322(18) 0.0238(6) Uani 1 1 d .
H11 H 0.2100 0.1730 0.0621 0.029 Uiso 1 1 calc R
C12 C 0.3936(3) 0.2568(2) 0.05207(17) 0.0220(5) Uani 1 1 d .
H12 H 0.4223 0.1847 0.0249 0.026 Uiso 1 1 calc R
C13 C 0.4783(3) 0.3686(2) 0.07054(17) 0.0199(5) Uani 1 1 d .
H13 H 0.5666 0.3720 0.0580 0.024 Uiso 1 1 calc R
C14 C 0.4345(3) 0.4759(2) 0.10744(16) 0.0176(5) Uani 1 1 d .
H14 H 0.4924 0.5527 0.1189 0.021 Uiso 1 1 calc R
C15 C 0.2572(2) 0.7042(2) 0.10080(16) 0.0162(5) Uani 1 1 d .
C16 C 0.1552(3) 0.7148(2) 0.01555(18) 0.0239(6) Uani 1 1 d .
H16 H 0.0809 0.6508 -0.0031 0.029 Uiso 1 1 calc R
C17 C 0.1594(3) 0.8164(3) -0.04272(18) 0.0294(6) Uani 1 1 d .
H17 H 0.0884 0.8218 -0.1006 0.035 Uiso 1 1 calc R
C18 C 0.2675(3) 0.9101(2) -0.01645(19) 0.0272(6) Uani 1 1 d .
H18 H 0.2714 0.9799 -0.0561 0.033 Uiso 1 1 calc R
C19 C 0.3690(3) 0.9009(2) 0.0679(2) 0.0279(6) Uani 1 1 d .
H19 H 0.4433 0.9649 0.0863 0.034 Uiso 1 1 calc R
C20 C 0.3643(3) 0.7993(2) 0.12628(18) 0.0219(5) Uani 1 1 d .
H20 H 0.4350 0.7948 0.1844 0.026 Uiso 1 1 calc R
C21 C 0.2110(2) 0.8430(2) 0.43778(16) 0.0156(5) Uani 1 1 d .
H21 H 0.1134 0.8029 0.4225 0.019 Uiso 1 1 calc R
C22 C 0.2655(2) 0.8516(2) 0.54368(16) 0.0168(5) Uani 1 1 d .
C23 C 0.3123(3) 0.9657(2) 0.59279(18) 0.0209(5) Uani 1 1 d .
H23 H 0.3130 1.0435 0.5602 0.025 Uiso 1 1 calc R
C24 C 0.3583(3) 0.9669(3) 0.68991(18) 0.0272(6) Uani 1 1 d .
H24 H 0.3896 1.0457 0.7228 0.033 Uiso 1 1 calc R
C25 C 0.3587(3) 0.8546(3) 0.73866(18) 0.0283(6) Uani 1 1 d .
H25 H 0.3898 0.8560 0.8047 0.034 Uiso 1 1 calc R
C26 C 0.3133(3) 0.7403(3) 0.69014(19) 0.0278(6) Uani 1 1 d .
H26 H 0.3145 0.6624 0.7229 0.033 Uiso 1 1 calc R
C27 C 0.2663(3) 0.7392(2) 0.59401(18) 0.0226(5) Uani 1 1 d .
H27 H 0.2337 0.6603 0.5615 0.027 Uiso 1 1 calc R
C28 C 0.1967(2) 0.9743(2) 0.39274(16) 0.0177(5) Uani 1 1 d .
C29 C 0.3030(3) 1.0314(2) 0.36079(17) 0.0212(5) Uani 1 1 d .
H29 H 0.3858 0.9867 0.3654 0.025 Uiso 1 1 calc R
C30 C 0.2896(3) 1.1529(3) 0.32235(19) 0.0281(6) Uani 1 1 d .
H30 H 0.3628 1.1905 0.3008 0.034 Uiso 1 1 calc R
C31 C 0.1699(3) 1.2188(3) 0.31560(19) 0.0293(6) Uani 1 1 d .
H31 H 0.1612 1.3024 0.2902 0.035 Uiso 1 1 calc R
C32 C 0.0625(3) 1.1629(3) 0.34591(19) 0.0296(6) Uani 1 1 d .
H32 H -0.0206 1.2077 0.3402 0.035 Uiso 1 1 calc R
C33 C 0.0758(3) 1.0419(2) 0.38446(18) 0.0232(5) Uani 1 1 d .
H33 H 0.0019 1.0046 0.4055 0.028 Uiso 1 1 calc R
C34 C -0.2012(3) 0.7511(3) 0.2497(2) 0.0346(7) Uani 1 1 d .
H34A H -0.1720 0.8183 0.2979 0.052 Uiso 1 1 calc R
H34B H -0.2836 0.7018 0.2569 0.052 Uiso 1 1 calc R
H34C H -0.2256 0.7903 0.1882 0.052 Uiso 1 1 calc R
C35 C -0.0147(3) 0.5523(3) 0.37209(19) 0.0287(6) Uani 1 1 d .
H35A H 0.0782 0.5162 0.3851 0.043 Uiso 1 1 calc R
H35B H -0.0865 0.4828 0.3667 0.043 Uiso 1 1 calc R
H35C H -0.0153 0.6109 0.4229 0.043 Uiso 1 1 calc R
C36 C -0.1188(3) 0.5193(3) 0.1653(2) 0.0316(6) Uani 1 1 d .
H36A H -0.1274 0.5599 0.1053 0.047 Uiso 1 1 calc R
H36B H -0.2111 0.4829 0.1660 0.047 Uiso 1 1 calc R
H36C H -0.0521 0.4508 0.1744 0.047 Uiso 1 1 calc R

loop_
_atom_site_aniso_label
_atom_site_aniso_U_11
_atom_site_aniso_U_22
_atom_site_aniso_U_33
_atom_site_aniso_U_23
_atom_site_aniso_U_13
_atom_site_aniso_U_12
Ga1 0.02869(18) 0.02558(17) 0.02641(18) 0.00343(13) 0.00461(13) 0.00610(12)
Si1 0.0124(3) 0.0210(3) 0.0194(3) -0.0040(3) 0.0045(3) -0.0002(2)
N1 0.0139(10) 0.0180(10) 0.0158(10) -0.0020(8) 0.0034(8) 0.0014(8)
C1 0.0113(11) 0.0150(11) 0.0151(11) -0.0011(9) 0.0033(9) -0.0015(8)
C2 0.0161(11) 0.0147(11) 0.0136(11) -0.0002(9) 0.0055(9) -0.0012(9)
C3 0.0169(12) 0.0166(11) 0.0174(12) -0.0016(10) 0.0067(9) 0.0022(9)
C4 0.0137(11) 0.0204(12) 0.0176(12) -0.0009(10) 0.0040(9) 0.0017(9)
C5 0.0163(12) 0.0205(12) 0.0130(11) -0.0039(9) 0.0030(9) -0.0014(9)
C6 0.0160(11) 0.0165(11) 0.0144(11) -0.0017(9) 0.0072(9) -0.0007(9)
C7 0.0186(13) 0.0320(14) 0.0209(13) -0.0048(11) 0.0021(10) 0.0065(11)
C8 0.0143(11) 0.0154(11) 0.0137(11) -0.0029(9) 0.0038(9) -0.0005(9)
C9 0.0184(12) 0.0170(11) 0.0092(10) -0.0003(9) 0.0023(9) 0.0019(9)
C10 0.0188(12) 0.0191(12) 0.0201(12) 0.0003(10) 0.0070(10) -0.0008(9)
C11 0.0275(14) 0.0151(12) 0.0265(14) -0.0025(10) 0.0046(11) -0.0016(10)
C12 0.0317(14) 0.0154(12) 0.0186(13) -0.0022(10) 0.0063(11) 0.0057(10)
C13 0.0210(12) 0.0235(12) 0.0171(12) 0.0014(10) 0.0078(10) 0.0067(10)
C14 0.0200(12) 0.0167(11) 0.0162(12) -0.0009(9) 0.0056(9) 0.0004(9)
C15 0.0182(12) 0.0158(11) 0.0154(11) -0.0034(9) 0.0057(9) 0.0047(9)
C16 0.0275(14) 0.0203(12) 0.0189(13) -0.0030(10) -0.0008(10) -0.0004(10)
C17 0.0396(16) 0.0271(14) 0.0157(13) -0.0001(11) -0.0009(11) 0.0045(12)
C18 0.0408(16) 0.0166(12) 0.0265(14) 0.0045(11) 0.0126(12) 0.0079(11)
C19 0.0291(15) 0.0192(13) 0.0346(16) 0.0006(12) 0.0085(12) -0.0016(11)
C20 0.0196(12) 0.0216(12) 0.0213(13) -0.0009(10) 0.0010(10) 0.0008(10)
C21 0.0129(11) 0.0193(12) 0.0151(11) -0.0037(9) 0.0048(9) 0.0012(9)
C22 0.0106(11) 0.0234(12) 0.0182(12) -0.0050(10) 0.0066(9) 0.0022(9)
C23 0.0172(12) 0.0221(12) 0.0220(13) -0.0046(10) 0.0028(10) 0.0055(10)
C24 0.0234(14) 0.0317(14) 0.0227(14) -0.0113(12) -0.0001(11) 0.0074(11)
C25 0.0248(14) 0.0446(17) 0.0148(12) -0.0056(12) 0.0042(10) 0.0071(12)
C26 0.0275(14) 0.0351(15) 0.0220(14) 0.0022(12) 0.0093(11) 0.0015(12)
C27 0.0236(13) 0.0240(13) 0.0214(13) -0.0034(11) 0.0089(10) -0.0029(10)
C28 0.0183(12) 0.0215(12) 0.0126(11) -0.0049(10) 0.0035(9) 0.0021(9)
C29 0.0179(12) 0.0243(13) 0.0219(13) -0.0029(10) 0.0064(10) 0.0024(10)
C30 0.0340(15) 0.0282(14) 0.0230(14) -0.0002(11) 0.0103(12) -0.0033(11)
C31 0.0430(17) 0.0208(13) 0.0231(14) 0.0018(11) 0.0071(12) 0.0067(12)
C32 0.0319(15) 0.0308(15) 0.0250(14) -0.0012(12) 0.0048(12) 0.0153(12)
C33 0.0190(13) 0.0298(14) 0.0219(13) -0.0023(11) 0.0073(10) 0.0053(10)
C34 0.0172(13) 0.0355(16) 0.0518(19) -0.0026(14) 0.0105(13) 0.0040(11)
C35 0.0247(14) 0.0334(15) 0.0269(15) 0.0012(12) 0.0067(11) -0.0060(11)
C36 0.0247(14) 0.0372(16) 0.0328(16) -0.0131(13) 0.0107(12) -0.0124(12)

loop_
_atom_type_symbol
_atom_type_description
_atom_type_scat_dispersion_real
_atom_type_scat_dispersion_imag
_atom_type_scat_source
C C 0.0033 0.0016 'International Tables Vol C Tables 4.2.6.8 and 6.1.1.4'
H H 0.0000 0.0000 'International Tables Vol C Tables 4.2.6.8 and 6.1.1.4'
N N 0.0061 0.0033 'International Tables Vol C Tables 4.2.6.8 and 6.1.1.4'
Si Si 0.0817 0.0704 'International Tables Vol C Tables 4.2.6.8 and 6.1.1.4'
Ga Ga 0.2307 1.6083 'International Tables Vol C Tables 4.2.6.8 and 6.1.1.4'

loop_
_geom_angle_atom_site_label_1
_geom_angle_atom_site_label_2
_geom_angle_atom_site_label_3
_geom_angle
N1 Si1 C35 111.17(11)
N1 Si1 C34 107.53(11)
C35 Si1 C34 111.27(14)
N1 Si1 C36 114.31(11)
C35 Si1 C36 106.41(13)
C34 Si1 C36 106.09(14)
C1 N1 Si1 121.55(15)
C1 N1 Ga1 116.60(15)
Si1 N1 Ga1 121.77(11)
C2 C1 C6 118.6(2)
C2 C1 N1 121.1(2)
C6 C1 N1 120.2(2)
C3 C2 C1 119.9(2)
C3 C2 C8 122.3(2)
C1 C2 C8 117.5(2)
C4 C3 C2 121.7(2)
C3 C4 C5 118.1(2)
C3 C4 C7 121.5(2)
C5 C4 C7 120.4(2)
C4 C5 C6 122.0(2)
C5 C6 C1 119.6(2)
C5 C6 C21 121.6(2)
C1 C6 C21 118.8(2)
C2 C8 C15 110.37(18)
C2 C8 C9 116.50(19)
C15 C8 C9 110.27(18)
C10 C9 C14 118.3(2)
C10 C9 C8 119.0(2)
C14 C9 C8 122.6(2)
C9 C10 C11 121.5(2)
C12 C11 C10 119.5(2)
C11 C12 C13 120.0(2)
C12 C13 C14 120.2(2)
C13 C14 C9 120.5(2)
C20 C15 C16 117.9(2)
C20 C15 C8 122.9(2)
C16 C15 C8 119.2(2)
C17 C16 C15 121.5(2)
C16 C17 C18 119.8(2)
C19 C18 C17 119.2(2)
C18 C19 C20 120.8(2)
C19 C20 C15 120.7(2)
C28 C21 C6 112.04(19)
C28 C21 C22 112.67(19)
C6 C21 C22 113.13(19)
C23 C22 C27 118.1(2)
C23 C22 C21 123.5(2)
C27 C22 C21 118.4(2)
C22 C23 C24 120.4(2)
C25 C24 C23 120.7(2)
C26 C25 C24 119.2(2)
C25 C26 C27 120.1(3)
C26 C27 C22 121.4(2)
C33 C28 C29 118.2(2)
C33 C28 C21 119.9(2)
C29 C28 C21 121.9(2)
C30 C29 C28 121.0(2)
C31 C30 C29 119.9(3)
C30 C31 C32 119.9(2)
C31 C32 C33 120.3(2)
C32 C33 C28 120.7(2)

loop_
_geom_bond_atom_site_label_1
_geom_bond_atom_site_label_2
_geom_bond_distance
Ga1 N1 1.954(2)
Si1 N1 1.729(2)
Si1 C35 1.866(3)
Si1 C34 1.867(3)
Si1 C36 1.870(3)
N1 C1 1.425(3)
C1 C2 1.413(3)
C1 C6 1.413(3)
C2 C3 1.390(3)
C2 C8 1.527(3)
C3 C4 1.390(3)
C4 C5 1.391(3)
C4 C7 1.513(3)
C5 C6 1.391(3)
C6 C21 1.527(3)
C8 C15 1.528(3)
C8 C9 1.532(3)
C9 C10 1.389(3)
C9 C14 1.395(3)
C10 C11 1.390(3)
C11 C12 1.382(4)
C12 C13 1.385(3)
C13 C14 1.392(3)
C15 C20 1.388(3)
C15 C16 1.390(3)
C16 C17 1.384(4)
C17 C18 1.385(4)
C18 C19 1.377(4)
C19 C20 1.386(4)
C21 C28 1.524(3)
C21 C22 1.526(3)
C22 C23 1.387(3)
C22 C27 1.397(4)
C23 C24 1.397(4)
C24 C25 1.383(4)
C25 C26 1.384(4)
C26 C27 1.384(4)
C28 C33 1.396(3)
C28 C29 1.395(3)
C29 C30 1.390(4)
C30 C31 1.380(4)
C31 C32 1.385(4)
C32 C33 1.387(4)
